data_4309755
loop_
_publ_author_name
'Gordon H. John'
'Iain May'
'Clint A. Sharrad'
'Andrew D. Sutton'
'David Collison'
'Madeleine Helliwell'
'Mark J. Sarsfield'

_publ_section_title
;
The Synthesis, Structural, and Spectroscopic Characterization of
Uranium(IV) Perrhenate Complexes
;
_journal_name_full 'Inorganic Chemistry'
_journal_page_first 7606
_journal_page_last 7615
_journal_paper_doi 10.1021/ic0507971
_journal_volume 44
_journal_year 2005
_chemical_formula_sum 'C60 H54 N3 O19 P3 Re4 U'
_chemical_formula_weight 2196.80
_chemical_name_systematic
;
 ?
;
_space_group_IT_number 14
_symmetry_cell_setting monoclinic
_symmetry_space_group_name_Hall '-P 2ybc'
_symmetry_space_group_name_H-M 'P 1 21/c 1'
_atom_sites_solution_hydrogens geom
_atom_sites_solution_primary direct
_atom_sites_solution_secondary difmap
_audit_creation_method SHELXL-97
_cell_angle_alpha 90.00
_cell_angle_beta 95.0640(10)
_cell_angle_gamma 90.00
_cell_formula_units_Z 4
_cell_length_a 18.3426(13)
_cell_length_b 18.5254(13)
_cell_length_c 19.2253(14)
_cell_measurement_temperature 293(2)
_cell_volume 6507.3(8)
_computing_structure_refinement 'SHELXL-97 (Sheldrick, 1997)'
_diffrn_ambient_temperature 293(2)
_diffrn_measured_fraction_theta_full 0.997
_diffrn_measured_fraction_theta_max 0.997
_diffrn_radiation_monochromator graphite
_diffrn_radiation_source 'fine-focus sealed tube'
_diffrn_radiation_type MoK\a
_diffrn_radiation_wavelength 0.71073
_diffrn_reflns_av_R_equivalents 0.1758
_diffrn_reflns_av_sigmaI/netI 0.1132
_diffrn_reflns_limit_h_max 20
_diffrn_reflns_limit_h_min -20
_diffrn_reflns_limit_k_max 20
_diffrn_reflns_limit_k_min -20
_diffrn_reflns_limit_l_max 21
_diffrn_reflns_limit_l_min -21
_diffrn_reflns_number 39304
_diffrn_reflns_theta_full 23.29
_diffrn_reflns_theta_max 23.29
_diffrn_reflns_theta_min 1.53
_exptl_absorpt_coefficient_mu 10.040
_exptl_crystal_density_diffrn 2.242
_exptl_crystal_density_method 'not measured'
_exptl_crystal_F_000 4096
_refine_diff_density_max 3.004
_refine_diff_density_min -1.856
_refine_diff_density_rms 0.299
_refine_ls_extinction_method none
_refine_ls_goodness_of_fit_ref 0.971
_refine_ls_hydrogen_treatment mixed
_refine_ls_matrix_type full
_refine_ls_number_parameters 723
_refine_ls_number_reflns 9351
_refine_ls_number_restraints 0
_refine_ls_restrained_S_all 0.971
_refine_ls_R_factor_all 0.0660
_refine_ls_R_factor_gt 0.0501
_refine_ls_shift/su_max 0.001
_refine_ls_shift/su_mean 0.000
_refine_ls_structure_factor_coef Fsqd
_refine_ls_weighting_details 'calc w=1/[\s^2^(Fo^2^)+(0.0598P)^2^+0.0000P] where P=(Fo^2^+2Fc^2^)/3'
_refine_ls_weighting_scheme calc
_refine_ls_wR_factor_gt 0.1231
_refine_ls_wR_factor_ref 0.1356
_reflns_number_gt 7226
_reflns_number_total 9351
_reflns_threshold_expression >2sigma(I)
_cod_data_source_file ic0507971si20050518_120555.cif
_cod_data_source_block s1855x
_cod_database_code 4309755

loop_
_symmetry_equiv_pos_as_xyz
'x, y, z'
'-x, y+1/2, -z+1/2'
'-x, -y, -z'
'x, -y-1/2, z-1/2'

loop_
_atom_site_label
_atom_site_type_symbol
_atom_site_fract_x
_atom_site_fract_y
_atom_site_fract_z
_atom_site_U_iso_or_equiv
_atom_site_adp_type
_atom_site_occupancy
_atom_site_symmetry_multiplicity
_atom_site_calc_flag
_atom_site_refinement_flags
_atom_site_disorder_assembly
_atom_site_disorder_group
U1 U 0.75562(2) 0.01147(2) 0.76845(2) 0.01282(14) Uani 1 1 d . A .
Re2 Re 0.89272(3) 0.18441(3) 0.77668(3) 0.02074(16) Uani 1 1 d . A .
Re1 Re 0.96780(3) -0.03240(3) 0.82598(4) 0.03161(19) Uani 1 1 d . A .
Re3 Re 0.69428(3) 0.15732(3) 0.62049(3) 0.02969(18) Uani 1 1 d . A .
Re4A Re 0.54099(4) 0.03940(5) 0.76261(5) 0.0174(3) Uiso 0.648(2) 1 d P A 1
O19A O 0.5218(7) 0.0692(7) 0.8435(7) 0.026(3) Uiso 0.648(2) 1 d P A 1
Re4B Re 0.54329(8) 0.00422(9) 0.72788(9) 0.0208(6) Uiso 0.352(2) 1 d P A 2
O19B O 0.5417(13) -0.0456(14) 0.6526(14) 0.028(6) Uiso 0.352(2) 1 d P A 2
P3 P 0.72853(18) -0.12876(17) 0.62693(17) 0.0161(7) Uani 1 1 d . A .
P2 P 0.71894(18) 0.12619(17) 0.92290(17) 0.0157(7) Uani 1 1 d . A .
P1 P 0.74743(18) -0.15231(16) 0.88774(18) 0.0160(7) Uani 1 1 d . A .
O16 O 0.6285(4) -0.0022(4) 0.7701(5) 0.021(2) Uiso 1 1 d . . .
O8 O 0.8173(4) 0.1257(5) 0.7773(5) 0.027(2) Uiso 1 1 d . . .
O6 O 0.9781(6) -0.1253(6) 0.8219(6) 0.054(3) Uiso 1 1 d . . .
O1 O 0.7526(4) -0.0921(4) 0.8355(5) 0.020(2) Uiso 1 1 d . . .
N1 N 0.8434(6) 0.0249(5) 0.6712(6) 0.018(2) Uani 1 1 d . . .
O14 O 0.7527(5) 0.1363(5) 0.5584(6) 0.040(3) Uiso 1 1 d . . .
O12 O 0.6976(5) 0.0887(5) 0.6846(5) 0.026(2) Uiso 1 1 d . . .
O9 O 0.9665(5) 0.1471(5) 0.8218(6) 0.040(3) Uiso 1 1 d . . .
O17 O 0.4773(7) -0.0248(7) 0.7452(7) 0.067(4) Uiso 1 1 d . . .
O3 O 0.7295(4) -0.0759(4) 0.6860(4) 0.019(2) Uani 1 1 d . . .
O5 O 1.0042(6) -0.0052(6) 0.9051(6) 0.046(3) Uiso 1 1 d . . .
O7 O 1.0170(5) 0.0044(6) 0.7642(6) 0.044(3) Uiso 1 1 d . . .
O11 O 0.9143(5) 0.1979(5) 0.6929(5) 0.030(2) Uiso 1 1 d . . .
O10 O 0.8714(5) 0.2668(5) 0.8126(5) 0.035(2) Uiso 1 1 d . . .
O4 O 0.8748(5) -0.0119(5) 0.8120(6) 0.036(3) Uiso 1 1 d . . .
C30 C 0.6208(7) 0.2416(7) 0.9314(7) 0.020(3) Uani 1 1 d . A .
H30 H 0.6160 0.2265 0.9769 0.024 Uiso 1 1 calc R . .
O2 O 0.7258(4) 0.0681(4) 0.8682(5) 0.021(2) Uiso 1 1 d . . .
O18 O 0.5302(6) 0.1032(6) 0.7052(7) 0.059(3) Uiso 1 1 d . . .
C13 C 0.8002(6) -0.1333(7) 0.9690(6) 0.015(3) Uani 1 1 d . . .
C24 C 0.6220(7) 0.0332(7) 0.9809(9) 0.038(4) Uani 1 1 d . A .
H24 H 0.6102 0.0145 0.9364 0.045 Uiso 1 1 calc R . .
C44 C 0.6301(8) -0.1394(7) 0.5089(8) 0.036(4) Uani 1 1 d . A .
H44 H 0.6327 -0.1892 0.5151 0.043 Uiso 1 1 calc R . .
C49 C 0.6915(6) -0.2150(7) 0.6496(6) 0.016(3) Uani 1 1 d . . .
C19 C 0.6727(7) 0.0885(7) 0.9920(8) 0.028(3) Uani 1 1 d . . .
C58 C 0.8785(8) 0.0289(8) 0.4316(9) 0.038(4) Uani 1 1 d . . .
H58A H 0.9211 0.0453 0.4106 0.056 Uiso 1 1 calc R . .
H58B H 0.8700 -0.0211 0.4204 0.056 Uiso 1 1 calc R . .
H58C H 0.8861 0.0344 0.4813 0.056 Uiso 1 1 calc R . .
C4 C 0.8438(9) -0.3620(8) 0.8147(8) 0.040(4) Uani 1 1 d . A .
H4 H 0.8640 -0.4045 0.7992 0.048 Uiso 1 1 calc R . .
C5 C 0.8814(9) -0.3004(9) 0.8134(8) 0.038(4) Uani 1 1 d . . .
H5 H 0.9287 -0.3007 0.7996 0.046 Uiso 1 1 calc R . .
O13 O 0.7220(6) 0.2392(7) 0.6588(7) 0.062(3) Uiso 1 1 d . . .
C29 C 0.5840(7) 0.3007(7) 0.9059(7) 0.027(3) Uani 1 1 d . . .
H29 H 0.5554 0.3265 0.9349 0.032 Uiso 1 1 calc R . .
C32 C 0.8149(7) 0.2246(7) 0.9875(7) 0.027(3) Uani 1 1 d . A .
H32 H 0.7753 0.2562 0.9843 0.032 Uiso 1 1 calc R . .
C11 C 0.5303(9) -0.1789(12) 0.8577(10) 0.068(6) Uani 1 1 d . . .
H11 H 0.4957 -0.1797 0.8193 0.082 Uiso 1 1 calc R . .
C2 C 0.7431(9) -0.3013(7) 0.8579(8) 0.036(4) Uani 1 1 d . A .
H2 H 0.6959 -0.3024 0.8720 0.043 Uiso 1 1 calc R . .
C37 C 0.8211(7) -0.1411(6) 0.6047(7) 0.021(3) Uani 1 1 d . . .
C9 C 0.5587(8) -0.1837(9) 0.9794(8) 0.040(4) Uani 1 1 d . . .
H9 H 0.5437 -0.1874 1.0242 0.048 Uiso 1 1 calc R . .
C26 C 0.6724(7) 0.2243(7) 0.8203(7) 0.024(3) Uani 1 1 d . A .
H26 H 0.7023 0.1992 0.7920 0.029 Uiso 1 1 calc R . .
C57 C 0.8317(10) 0.0603(9) 0.4118(9) 0.040(4) Uani 1 1 d . . .
O15 O 0.6116(7) 0.1647(7) 0.5811(8) 0.069(4) Uiso 1 1 d . . .
C31 C 0.8072(6) 0.1563(7) 0.9587(7) 0.018(3) Uiso 1 1 d . . .
C1 C 0.7836(7) -0.2348(6) 0.8559(6) 0.016(3) Uani 1 1 d . . .
C6 C 0.8506(8) -0.2366(8) 0.8324(7) 0.028(3) Uani 1 1 d . A .
H6 H 0.8765 -0.1938 0.8289 0.034 Uiso 1 1 calc R . .
C7 C 0.6531(7) -0.1653(7) 0.9052(7) 0.021(3) Uani 1 1 d . . .
C20 C 0.6891(8) 0.1136(8) 1.0600(8) 0.033(4) Uani 1 1 d . A .
H20 H 0.7229 0.1504 1.0695 0.040 Uiso 1 1 calc R . .
C43 C 0.6711(8) -0.0962(7) 0.5537(8) 0.031(4) Uani 1 1 d . . .
C34 C 0.9406(8) 0.2011(8) 1.0242(8) 0.031(4) Uani 1 1 d . A .
H34 H 0.9850 0.2160 1.0469 0.038 Uiso 1 1 calc R . .
C14 C 0.7868(7) -0.0692(7) 1.0020(8) 0.029(4) Uani 1 1 d . A .
H14 H 0.7542 -0.0362 0.9801 0.035 Uiso 1 1 calc R . .
C51 C 0.5907(8) -0.2804(8) 0.6869(8) 0.034(4) Uani 1 1 d . . .
H51 H 0.5428 -0.2824 0.6992 0.041 Uiso 1 1 calc R A .
C27 C 0.6331(7) 0.2837(7) 0.7954(8) 0.031(4) Uani 1 1 d . . .
H27 H 0.6363 0.2980 0.7494 0.037 Uiso 1 1 calc R . .
C41 C 0.9442(10) -0.1594(8) 0.6425(14) 0.062(6) Uani 1 1 d . . .
H41 H 0.9797 -0.1705 0.6785 0.075 Uiso 1 1 calc R A .
C52 C 0.6337(9) -0.3421(7) 0.6896(8) 0.032(4) Uani 1 1 d . A .
H52 H 0.6140 -0.3855 0.7035 0.039 Uiso 1 1 calc R . .
C3 C 0.7774(10) -0.3631(8) 0.8380(9) 0.047(5) Uani 1 1 d . . .
H3 H 0.7535 -0.4071 0.8409 0.056 Uiso 1 1 calc R A .
C23 C 0.5884(9) 0.0057(10) 1.0400(16) 0.066(7) Uani 1 1 d . . .
H23 H 0.5528 -0.0298 1.0331 0.079 Uiso 1 1 calc R A .
C42 C 0.8765(7) -0.1554(7) 0.6583(9) 0.035(4) Uani 1 1 d . A .
H42 H 0.8651 -0.1618 0.7041 0.042 Uiso 1 1 calc R . .
C56 C 0.9548(8) 0.0522(8) 0.6004(8) 0.036(4) Uani 1 1 d . . .
H56A H 0.9739 0.0993 0.6127 0.053 Uiso 1 1 calc R A .
H56B H 0.9399 0.0508 0.5513 0.053 Uiso 1 1 calc R . .
H56C H 0.9921 0.0166 0.6114 0.053 Uiso 1 1 calc R . .
C22 C 0.6068(13) 0.0296(14) 1.1044(16) 0.085(9) Uani 1 1 d . A .
H22 H 0.5861 0.0088 1.1420 0.102 Uiso 1 1 calc R . .
C12 C 0.6031(8) -0.1678(9) 0.8476(8) 0.038(4) Uani 1 1 d . A .
H12 H 0.6180 -0.1621 0.8029 0.045 Uiso 1 1 calc R . .
C55 C 0.8918(8) 0.0371(7) 0.6398(7) 0.023(3) Uani 1 1 d . A .
C15 C 0.8207(7) -0.0533(7) 1.0664(8) 0.028(3) Uani 1 1 d . . .
H15 H 0.8086 -0.0110 1.0888 0.034 Uiso 1 1 calc R A .
C36 C 0.8676(7) 0.1101(7) 0.9598(7) 0.023(3) Uani 1 1 d . A .
H36 H 0.8630 0.0651 0.9384 0.028 Uiso 1 1 calc R . .
C54 C 0.7333(8) -0.2769(6) 0.6524(7) 0.024(3) Uani 1 1 d . A .
H54 H 0.7814 -0.2760 0.6407 0.029 Uiso 1 1 calc R . .
C40 C 0.9671(10) -0.1490(9) 0.5783(16) 0.065(7) Uani 1 1 d . A .
H40 H 1.0164 -0.1502 0.5705 0.078 Uiso 1 1 calc R . .
C8 C 0.6309(7) -0.1732(7) 0.9711(8) 0.025(3) Uani 1 1 d . A .
H8 H 0.6650 -0.1714 1.0098 0.029 Uiso 1 1 calc R . .
C38 C 0.8403(8) -0.1316(7) 0.5371(8) 0.031(4) Uani 1 1 d . A .
H38 H 0.8050 -0.1222 0.5005 0.037 Uiso 1 1 calc R . .
C16 C 0.8715(7) -0.0984(6) 1.0980(7) 0.022(3) Uani 1 1 d . A .
H16 H 0.8950 -0.0874 1.1416 0.026 Uiso 1 1 calc R . .
C10 C 0.5083(8) -0.1888(10) 0.9236(10) 0.051(5) Uani 1 1 d . . .
H10 H 0.4596 -0.1988 0.9298 0.062 Uiso 1 1 calc R . .
C28 C 0.5881(8) 0.3237(7) 0.8375(8) 0.030(4) Uani 1 1 d . . .
H28 H 0.5622 0.3639 0.8200 0.036 Uiso 1 1 calc R . .
C18 C 0.8509(7) -0.1804(7) 0.9998(7) 0.018(3) Uani 1 1 d . A .
H18 H 0.8602 -0.2240 0.9784 0.022 Uiso 1 1 calc R . .
C17 C 0.8879(7) -0.1624(7) 1.0628(7) 0.026(3) Uani 1 1 d . . .
H17 H 0.9242 -0.1930 1.0825 0.031 Uiso 1 1 calc R A .
C25 C 0.6662(7) 0.2027(6) 0.8893(7) 0.019(3) Uani 1 1 d . . .
C45 C 0.5856(10) -0.1123(10) 0.4553(9) 0.056(5) Uani 1 1 d . . .
H45 H 0.5545 -0.1429 0.4284 0.067 Uiso 1 1 calc R A .
C33 C 0.8806(8) 0.2461(8) 1.0207(8) 0.033(4) Uani 1 1 d . . .
H33 H 0.8846 0.2915 1.0412 0.039 Uiso 1 1 calc R A .
C39 C 0.9142(12) -0.1367(8) 0.5259(12) 0.063(7) Uani 1 1 d . . .
H39 H 0.9278 -0.1313 0.4807 0.076 Uiso 1 1 calc R A .
C21 C 0.6525(12) 0.0810(12) 1.1148(10) 0.072(7) Uani 1 1 d . . .
H21 H 0.6626 0.0981 1.1601 0.086 Uiso 1 1 calc R A .
C53 C 0.7018(9) -0.3407(7) 0.6730(8) 0.034(4) Uani 1 1 d . . .
H53 H 0.7292 -0.3830 0.6752 0.040 Uiso 1 1 calc R A .
C50 C 0.6189(7) -0.2174(8) 0.6661(8) 0.030(4) Uani 1 1 d . A .
H50 H 0.5902 -0.1760 0.6627 0.036 Uiso 1 1 calc R . .
C35 C 0.9338(7) 0.1314(7) 0.9925(7) 0.023(3) Uani 1 1 d . . .
H35 H 0.9739 0.1005 0.9940 0.028 Uiso 1 1 calc R A .
N2 N 0.7711(12) 0.1073(12) 0.3893(12) 0.121(8) Uani 1 1 d . . .
C46 C 0.5861(18) -0.0418(12) 0.4407(15) 0.151(16) Uani 1 1 d . A .
H46 H 0.5573 -0.0222 0.4031 0.181 Uiso 1 1 calc R . .
N3 N 0.7866(10) 0.0216(8) 1.2396(9) 0.072(5) Uani 1 1 d . . .
C59 C 0.8148(9) 0.0680(9) 1.2148(8) 0.039(4) Uani 1 1 d . . .
C47 C 0.631(3) -0.0003(12) 0.484(2) 0.37(5) Uani 1 1 d . . .
H47 H 0.6291 0.0495 0.4779 0.442 Uiso 1 1 calc R A .
C48 C 0.677(2) -0.0255(11) 0.5341(16) 0.169(19) Uani 1 1 d . A .
H48 H 0.7132 0.0040 0.5559 0.203 Uiso 1 1 calc R . .
C60 C 0.8489(9) 0.1283(8) 1.1812(10) 0.050(5) Uani 1 1 d . . .
H60A H 0.8604 0.1140 1.1354 0.074 Uiso 1 1 calc R . .
H60B H 0.8930 0.1420 1.2085 0.074 Uiso 1 1 calc R . .
H60C H 0.8157 0.1685 1.1774 0.074 Uiso 1 1 calc R . .

loop_
_atom_site_aniso_label
_atom_site_aniso_U_11
_atom_site_aniso_U_22
_atom_site_aniso_U_33
_atom_site_aniso_U_23
_atom_site_aniso_U_13
_atom_site_aniso_U_12
U1 0.0225(3) 0.0072(2) 0.0087(3) 0.00042(19) 0.0013(2) 0.00008(19)
Re2 0.0314(3) 0.0128(3) 0.0174(3) 0.0011(2) -0.0015(2) -0.0051(2)
Re1 0.0286(3) 0.0185(3) 0.0452(4) 0.0059(3) -0.0107(3) -0.0007(2)
Re3 0.0561(4) 0.0167(3) 0.0174(3) 0.0099(2) 0.0093(3) 0.0063(3)
P3 0.0278(19) 0.0087(16) 0.0116(18) -0.0027(14) 0.0008(15) -0.0011(14)
P2 0.0285(19) 0.0085(16) 0.0099(18) -0.0027(14) 0.0012(15) 0.0026(14)
P1 0.0268(19) 0.0088(16) 0.0120(18) 0.0030(14) -0.0010(15) -0.0004(14)
N1 0.020(6) 0.010(6) 0.023(7) -0.004(5) 0.002(5) -0.005(5)
O3 0.027(5) 0.014(5) 0.019(5) -0.005(4) 0.010(4) -0.005(4)
C30 0.034(8) 0.016(7) 0.011(7) 0.000(6) 0.000(6) 0.001(6)
C13 0.020(7) 0.016(7) 0.009(7) 0.005(6) 0.002(5) -0.009(5)
C24 0.033(8) 0.023(8) 0.057(12) 0.027(8) 0.001(8) 0.002(7)
C44 0.059(10) 0.013(7) 0.032(10) -0.002(7) -0.010(8) -0.005(7)
C49 0.020(7) 0.019(7) 0.008(7) -0.002(6) -0.003(5) -0.006(6)
C19 0.035(8) 0.021(8) 0.030(9) 0.009(7) 0.011(7) 0.013(6)
C58 0.030(9) 0.036(10) 0.046(11) -0.023(9) 0.003(8) -0.011(8)
C4 0.065(11) 0.028(9) 0.027(10) -0.008(7) 0.006(9) 0.012(8)
C5 0.045(9) 0.055(11) 0.014(8) -0.013(8) 0.005(7) 0.015(8)
C29 0.028(8) 0.032(8) 0.020(9) -0.007(7) 0.003(6) 0.006(6)
C32 0.028(8) 0.021(8) 0.031(9) -0.001(7) -0.003(7) -0.002(6)
C11 0.046(11) 0.115(18) 0.041(12) 0.041(12) -0.012(9) -0.010(11)
C2 0.072(11) 0.017(8) 0.020(9) 0.011(7) 0.011(8) -0.008(7)
C37 0.034(8) 0.009(7) 0.022(8) -0.012(6) 0.010(6) -0.001(6)
C9 0.044(10) 0.057(11) 0.021(9) 0.009(8) 0.020(8) -0.003(8)
C26 0.045(9) 0.022(8) 0.005(7) -0.006(6) 0.003(6) 0.008(6)
C57 0.049(11) 0.032(9) 0.038(11) -0.006(8) 0.002(9) -0.004(8)
C1 0.024(7) 0.016(7) 0.007(7) 0.004(6) -0.002(6) 0.005(5)
C6 0.038(9) 0.029(8) 0.017(8) -0.003(7) -0.005(7) 0.005(7)
C7 0.034(8) 0.014(7) 0.013(8) 0.002(6) -0.002(6) -0.001(6)
C20 0.053(10) 0.028(8) 0.023(9) 0.015(7) 0.022(7) 0.025(7)
C43 0.044(9) 0.024(8) 0.022(9) -0.007(7) -0.010(7) 0.007(7)
C34 0.029(8) 0.031(8) 0.032(9) -0.002(7) -0.006(7) -0.003(7)
C14 0.034(8) 0.021(8) 0.031(9) 0.005(7) -0.011(7) 0.010(6)
C51 0.027(8) 0.042(10) 0.034(10) 0.003(8) 0.010(7) -0.018(7)
C27 0.043(9) 0.029(8) 0.020(8) 0.016(7) -0.001(7) 0.011(7)
C41 0.049(13) 0.018(9) 0.12(2) -0.026(11) 0.009(13) 0.001(8)
C52 0.065(11) 0.013(8) 0.021(8) -0.001(6) 0.010(8) -0.022(7)
C3 0.091(14) 0.016(8) 0.037(10) -0.002(7) 0.022(10) 0.006(8)
C23 0.027(10) 0.031(11) 0.14(2) 0.050(14) 0.007(13) -0.001(8)
C42 0.013(8) 0.031(9) 0.061(12) -0.011(8) -0.006(7) 0.002(6)
C56 0.039(9) 0.029(9) 0.040(10) 0.010(8) 0.012(8) -0.007(7)
C22 0.070(17) 0.074(18) 0.12(3) 0.072(18) 0.045(17) 0.031(13)
C12 0.033(9) 0.062(11) 0.018(9) 0.009(8) 0.003(7) -0.010(8)
C55 0.045(9) 0.011(7) 0.010(8) -0.003(6) -0.005(7) 0.004(6)
C15 0.035(8) 0.014(7) 0.033(9) -0.004(7) -0.007(7) 0.003(6)
C36 0.043(9) 0.010(7) 0.017(8) 0.003(6) 0.006(7) 0.008(6)
C54 0.052(9) 0.009(7) 0.016(8) -0.001(6) 0.024(7) 0.002(6)
C40 0.034(11) 0.023(10) 0.14(2) -0.032(12) 0.029(14) -0.015(8)
C8 0.027(8) 0.021(7) 0.026(9) 0.007(6) 0.003(6) 0.000(6)
C38 0.047(9) 0.023(8) 0.024(9) -0.012(7) 0.014(7) -0.016(7)
C16 0.033(8) 0.013(7) 0.020(8) 0.000(6) 0.006(6) -0.004(6)
C10 0.020(8) 0.069(13) 0.063(14) 0.029(11) -0.005(9) 0.000(8)
C28 0.045(9) 0.016(7) 0.029(9) 0.001(7) -0.005(7) -0.001(7)
C18 0.027(7) 0.011(7) 0.017(8) 0.007(6) 0.003(6) -0.001(6)
C17 0.031(8) 0.024(8) 0.023(8) 0.021(7) 0.000(7) -0.002(6)
C25 0.029(7) 0.012(7) 0.015(8) -0.006(6) -0.006(6) -0.001(6)
C45 0.079(13) 0.050(12) 0.032(11) -0.016(9) -0.033(10) 0.004(10)
C33 0.050(10) 0.021(8) 0.027(9) -0.012(7) 0.002(8) -0.008(7)
C39 0.088(15) 0.022(9) 0.091(17) -0.034(10) 0.075(14) -0.031(10)
C21 0.112(18) 0.076(16) 0.036(12) 0.039(12) 0.055(12) 0.065(14)
C53 0.054(10) 0.014(8) 0.034(10) -0.007(7) 0.012(8) 0.005(7)
C50 0.032(8) 0.026(8) 0.031(9) 0.004(7) -0.003(7) -0.006(7)
C35 0.028(8) 0.018(7) 0.023(8) 0.012(6) -0.002(6) 0.005(6)
N2 0.153(19) 0.103(17) 0.102(18) 0.007(14) -0.018(16) 0.070(15)
C46 0.26(4) 0.048(15) 0.12(2) 0.009(15) -0.14(3) 0.040(19)
N3 0.128(15) 0.036(9) 0.049(11) 0.008(8) 0.000(11) -0.015(10)
C59 0.058(11) 0.041(10) 0.018(9) 0.000(8) 0.002(8) 0.000(9)
C47 0.65(9) 0.026(14) 0.35(6) -0.05(2) -0.45(7) 0.09(3)
C48 0.29(4) 0.025(12) 0.15(3) -0.001(14) -0.18(3) -0.007(17)
C60 0.075(12) 0.018(8) 0.057(12) -0.014(8) 0.011(10) 0.007(8)

loop_
_atom_type_symbol
_atom_type_description
_atom_type_scat_dispersion_real
_atom_type_scat_dispersion_imag
_atom_type_scat_source
C C 0.0033 0.0016 'International Tables Vol C Tables 4.2.6.8 and 6.1.1.4'
H H 0.0000 0.0000 'International Tables Vol C Tables 4.2.6.8 and 6.1.1.4'
N N 0.0061 0.0033 'International Tables Vol C Tables 4.2.6.8 and 6.1.1.4'
O O 0.0106 0.0060 'International Tables Vol C Tables 4.2.6.8 and 6.1.1.4'
P P 0.1023 0.0942 'International Tables Vol C Tables 4.2.6.8 and 6.1.1.4'
Re Re -1.0185 7.2310 'International Tables Vol C Tables 4.2.6.8 and 6.1.1.4'
U U -9.6767 9.6646 'International Tables Vol C Tables 4.2.6.8 and 6.1.1.4'

loop_
_geom_angle_atom_site_label_1
_geom_angle_atom_site_label_2
_geom_angle_atom_site_label_3
_geom_angle
_geom_angle_site_symmetry_1
_geom_angle_site_symmetry_3
_geom_angle_publ_flag
O3 U1 O2 148.5(3) . . ?
O3 U1 O4 104.6(3) . . ?
O2 U1 O4 94.1(3) . . ?
O3 U1 O1 77.6(3) . . ?
O2 U1 O1 84.0(3) . . ?
O4 U1 O1 73.2(3) . . ?
O3 U1 O12 84.3(3) . . ?
O2 U1 O12 99.7(3) . . ?
O4 U1 O12 136.2(3) . . ?
O1 U1 O12 149.2(3) . . ?
O3 U1 O16 77.6(3) . . ?
O2 U1 O16 74.2(3) . . ?
O4 U1 O16 152.0(3) . . ?
O1 U1 O16 80.2(3) . . ?
O12 U1 O16 71.6(3) . . ?
O3 U1 O8 137.9(3) . . ?
O2 U1 O8 71.5(3) . . ?
O4 U1 O8 73.4(3) . . ?
O1 U1 O8 136.6(3) . . ?
O12 U1 O8 72.1(3) . . ?
O16 U1 O8 123.9(3) . . ?
O3 U1 N1 70.9(3) . . ?
O2 U1 N1 140.4(3) . . ?
O4 U1 N1 69.5(3) . . ?
O1 U1 N1 122.0(3) . . ?
O12 U1 N1 73.6(3) . . ?
O16 U1 N1 134.6(3) . . ?
O8 U1 N1 69.3(3) . . ?
O9 Re2 O11 107.6(5) . . ?
O9 Re2 O10 110.7(5) . . ?
O11 Re2 O10 109.0(5) . . ?
O9 Re2 O8 109.8(4) . . ?
O11 Re2 O8 110.1(4) . . ?
O10 Re2 O8 109.7(4) . . ?
O5 Re1 O7 108.7(5) . . ?
O5 Re1 O6 107.6(5) . . ?
O7 Re1 O6 107.5(5) . . ?
O5 Re1 O4 112.2(5) . . ?
O7 Re1 O4 112.2(5) . . ?
O6 Re1 O4 108.5(5) . . ?
O15 Re3 O14 107.8(6) . . ?
O15 Re3 O13 110.2(6) . . ?
O14 Re3 O13 108.3(5) . . ?
O15 Re3 O12 110.8(6) . . ?
O14 Re3 O12 109.7(4) . . ?
O13 Re3 O12 109.9(5) . . ?
O18 Re4A O17 109.9(6) . . ?
O18 Re4A O19A 111.2(6) . . ?
O17 Re4A O19A 102.4(7) . . ?
O18 Re4A O16 115.3(5) . . ?
O17 Re4A O16 108.4(5) . . ?
O19A Re4A O16 108.8(5) . . ?
O17 Re4B O16 129.9(6) . . ?
O17 Re4B O19B 92.5(10) . . ?
O16 Re4B O19B 108.2(9) . . ?
O17 Re4B O18 109.5(6) . . ?
O16 Re4B O18 105.7(4) . . ?
O19B Re4B O18 109.5(9) . . ?
O3 P3 C43 110.0(6) . . ?
O3 P3 C37 108.3(5) . . ?
C43 P3 C37 111.0(7) . . ?
O3 P3 C49 112.0(5) . . ?
C43 P3 C49 106.3(6) . . ?
C37 P3 C49 109.1(6) . . ?
O2 P2 C19 108.3(6) . . ?
O2 P2 C31 111.1(5) . . ?
C19 P2 C31 108.0(7) . . ?
O2 P2 C25 112.5(5) . . ?
C19 P2 C25 107.5(6) . . ?
C31 P2 C25 109.3(6) . . ?
O1 P1 C1 110.8(6) . . ?
O1 P1 C13 111.9(5) . . ?
C1 P1 C13 106.0(6) . . ?
O1 P1 C7 109.8(5) . . ?
C1 P1 C7 109.7(6) . . ?
C13 P1 C7 108.4(6) . . ?
Re4B O16 Re4A 31.19(15) . . ?
Re4B O16 U1 149.1(5) . . ?
Re4A O16 U1 147.5(5) . . ?
Re2 O8 U1 155.6(5) . . ?
P1 O1 U1 171.4(6) . . ?
C55 N1 U1 165.1(10) . . ?
Re3 O12 U1 154.9(5) . . ?
Re4B O17 Re4A 33.9(3) . . ?
P3 O3 U1 167.4(5) . . ?
Re1 O4 U1 167.7(6) . . ?
C29 C30 C25 120.5(13) . . ?
P2 O2 U1 160.8(5) . . ?
Re4A O18 Re4B 29.6(2) . . ?
C18 C13 C14 119.3(12) . . ?
C18 C13 P1 123.0(10) . . ?
C14 C13 P1 117.7(9) . . ?
C19 C24 C23 117.9(18) . . ?
C45 C44 C43 121.8(14) . . ?
C54 C49 C50 120.2(12) . . ?
C54 C49 P3 121.7(10) . . ?
C50 C49 P3 118.0(10) . . ?
C24 C19 C20 118.5(15) . . ?
C24 C19 P2 122.0(12) . . ?
C20 C19 P2 119.4(11) . . ?
C3 C4 C5 120.4(15) . . ?
C4 C5 C6 120.4(15) . . ?
C30 C29 C28 121.4(13) . . ?
C33 C32 C31 120.4(13) . . ?
C10 C11 C12 121.0(16) . . ?
C3 C2 C1 117.0(15) . . ?
C38 C37 C42 118.9(13) . . ?
C38 C37 P3 121.9(11) . . ?
C42 C37 P3 119.1(11) . . ?
C10 C9 C8 121.3(15) . . ?
C27 C26 C25 118.3(13) . . ?
C58 C57 N2 175(2) . . ?
C32 C31 C36 120.1(12) . . ?
C32 C31 P2 119.7(10) . . ?
C36 C31 P2 120.2(10) . . ?
C6 C1 C2 118.4(13) . . ?
C6 C1 P1 120.7(10) . . ?
C2 C1 P1 120.8(10) . . ?
C1 C6 C5 121.4(14) . . ?
C8 C7 C12 120.6(13) . . ?
C8 C7 P1 123.5(10) . . ?
C12 C7 P1 115.9(11) . . ?
C19 C20 C21 118.2(17) . . ?
C44 C43 C48 116.3(15) . . ?
C44 C43 P3 123.8(11) . . ?
C48 C43 P3 119.0(12) . . ?
C33 C34 C35 119.1(12) . . ?
C15 C14 C13 121.1(12) . . ?
C50 C51 C52 119.4(14) . . ?
C26 C27 C28 122.2(13) . . ?
C42 C41 C40 126(2) . . ?
C53 C52 C51 121.6(13) . . ?
C4 C3 C2 122.3(16) . . ?
C22 C23 C24 122.0(19) . . ?
C41 C42 C37 118.7(19) . . ?
C21 C22 C23 120(2) . . ?
C7 C12 C11 118.5(15) . . ?
N1 C55 C56 179.0(15) . . ?
C16 C15 C14 120.9(13) . . ?
C35 C36 C31 119.9(12) . . ?
C49 C54 C53 118.4(13) . . ?
C41 C40 C39 116.3(18) . . ?
C9 C8 C7 119.6(13) . . ?
C37 C38 C39 117.8(16) . . ?
C15 C16 C17 118.0(13) . . ?
C9 C10 C11 119.0(15) . . ?
C29 C28 C27 117.7(13) . . ?
C13 C18 C17 119.3(13) . . ?
C18 C17 C16 121.1(12) . . ?
C26 C25 C30 119.9(12) . . ?
C26 C25 P2 118.6(10) . . ?
C30 C25 P2 121.5(10) . . ?
C46 C45 C44 120.5(17) . . ?
C32 C33 C34 120.9(13) . . ?
C40 C39 C38 123(2) . . ?
C22 C21 C20 123(2) . . ?
C52 C53 C54 120.9(14) . . ?
C51 C50 C49 119.5(14) . . ?
C36 C35 C34 119.6(12) . . ?
C45 C46 C47 116(2) . . ?
N3 C59 C60 178.0(19) . . ?
C48 C47 C46 125(2) . . ?
C47 C48 C43 119(2) . . ?

loop_
_geom_bond_atom_site_label_1
_geom_bond_atom_site_label_2
_geom_bond_distance
_geom_bond_site_symmetry_2
_geom_bond_publ_flag
U1 O3 2.286(8) . ?
U1 O2 2.294(9) . ?
U1 O4 2.313(9) . ?
U1 O1 2.315(9) . ?
U1 O12 2.339(9) . ?
U1 O16 2.349(8) . ?
U1 O8 2.398(9) . ?
U1 N1 2.586(12) . ?
Re2 O9 1.689(10) . ?
Re2 O11 1.709(10) . ?
Re2 O10 1.734(10) . ?
Re2 O8 1.761(9) . ?
Re1 O5 1.684(11) . ?
Re1 O7 1.696(11) . ?
Re1 O6 1.734(12) . ?
Re1 O4 1.744(9) . ?
Re3 O15 1.639(13) . ?
Re3 O14 1.718(11) . ?
Re3 O13 1.742(13) . ?
Re3 O12 1.769(9) . ?
Re4A O18 1.618(12) . ?
Re4A O17 1.680(12) . ?
Re4A O19A 1.716(14) . ?
Re4A O16 1.775(8) . ?
Re4B O17 1.391(13) . ?
Re4B O16 1.700(8) . ?
Re4B O19B 1.71(3) . ?
Re4B O18 1.896(12) . ?
P3 O3 1.499(9) . ?
P3 C43 1.787(14) . ?
P3 C37 1.801(13) . ?
P3 C49 1.805(12) . ?
P2 O2 1.518(9) . ?
P2 C19 1.780(15) . ?
P2 C31 1.792(12) . ?
P2 C25 1.803(12) . ?
P1 O1 1.510(9) . ?
P1 C1 1.795(12) . ?
P1 C13 1.798(12) . ?
P1 C7 1.808(14) . ?
N1 C55 1.139(17) . ?
C30 C29 1.355(18) . ?
C30 C25 1.410(18) . ?
C13 C18 1.371(17) . ?
C13 C14 1.378(18) . ?
C24 C19 1.388(19) . ?
C24 C23 1.43(3) . ?
C44 C45 1.35(2) . ?
C44 C43 1.355(19) . ?
C49 C54 1.377(17) . ?
C49 C50 1.396(18) . ?
C19 C20 1.39(2) . ?
C58 C57 1.078(19) . ?
C4 C3 1.33(2) . ?
C4 C5 1.34(2) . ?
C5 C6 1.373(19) . ?
C29 C28 1.39(2) . ?
C32 C33 1.372(18) . ?
C32 C31 1.383(18) . ?
C11 C10 1.37(3) . ?
C11 C12 1.38(2) . ?
C2 C3 1.38(2) . ?
C2 C1 1.439(18) . ?
C37 C38 1.387(19) . ?
C37 C42 1.406(19) . ?
C9 C10 1.36(2) . ?
C9 C8 1.361(19) . ?
C26 C27 1.378(17) . ?
C26 C25 1.400(18) . ?
C57 N2 1.45(2) . ?
C31 C36 1.399(17) . ?
C1 C6 1.347(18) . ?
C7 C8 1.372(19) . ?
C7 C12 1.373(18) . ?
C20 C21 1.43(2) . ?
C43 C48 1.37(2) . ?
C34 C33 1.377(19) . ?
C34 C35 1.430(19) . ?
C14 C15 1.366(19) . ?
C51 C50 1.352(19) . ?
C51 C52 1.39(2) . ?
C27 C28 1.42(2) . ?
C41 C42 1.31(2) . ?
C41 C40 1.35(3) . ?
C52 C53 1.32(2) . ?
C23 C22 1.33(3) . ?
C56 C55 1.46(2) . ?
C22 C21 1.27(3) . ?
C15 C16 1.355(18) . ?
C36 C35 1.374(18) . ?
C54 C53 1.389(19) . ?
C40 C39 1.35(3) . ?
C38 C39 1.40(2) . ?
C16 C17 1.410(18) . ?
C18 C17 1.375(19) . ?
C45 C46 1.34(3) . ?
C46 C47 1.36(3) . ?
N3 C59 1.13(2) . ?
C59 C60 1.46(2) . ?
C47 C48 1.31(3) . ?

loop_
_geom_torsion_atom_site_label_1
_geom_torsion_atom_site_label_2
_geom_torsion_atom_site_label_3
_geom_torsion_atom_site_label_4
_geom_torsion
_geom_torsion_site_symmetry_1
_geom_torsion_site_symmetry_2
_geom_torsion_site_symmetry_3
_geom_torsion_site_symmetry_4
_geom_torsion_publ_flag
O17 Re4B O16 Re4A -80.8(8) . . . . ?
O19B Re4B O16 Re4A 169.8(9) . . . . ?
O18 Re4B O16 Re4A 52.5(4) . . . . ?
O17 Re4B O16 U1 164.9(10) . . . . ?
O19B Re4B O16 U1 55.4(13) . . . . ?
O18 Re4B O16 U1 -61.8(10) . . . . ?
O18 Re4A O16 Re4B -82.3(5) . . . . ?
O17 Re4A O16 Re4B 41.4(6) . . . . ?
O19A Re4A O16 Re4B 152.0(5) . . . . ?
O18 Re4A O16 U1 37.0(11) . . . . ?
O17 Re4A O16 U1 160.7(9) . . . . ?
O19A Re4A O16 U1 -88.6(10) . . . . ?
O3 U1 O16 Re4B -63.5(9) . . . . ?
O2 U1 O16 Re4B 130.8(10) . . . . ?
O4 U1 O16 Re4B -161.2(8) . . . . ?
O1 U1 O16 Re4B -142.8(10) . . . . ?
O12 U1 O16 Re4B 24.6(9) . . . . ?
O8 U1 O16 Re4B 76.7(10) . . . . ?
N1 U1 O16 Re4B -17.0(11) . . . . ?
O3 U1 O16 Re4A -125.0(10) . . . . ?
O2 U1 O16 Re4A 69.3(9) . . . . ?
O4 U1 O16 Re4A 137.3(8) . . . . ?
O1 U1 O16 Re4A 155.7(10) . . . . ?
O12 U1 O16 Re4A -36.9(9) . . . . ?
O8 U1 O16 Re4A 15.2(11) . . . . ?
N1 U1 O16 Re4A -78.5(10) . . . . ?
O9 Re2 O8 U1 -43.7(14) . . . . ?
O11 Re2 O8 U1 74.5(13) . . . . ?
O10 Re2 O8 U1 -165.6(12) . . . . ?
O3 U1 O8 Re2 -62.9(14) . . . . ?
O2 U1 O8 Re2 131.0(13) . . . . ?
O4 U1 O8 Re2 30.7(12) . . . . ?
O1 U1 O8 Re2 71.9(14) . . . . ?
O12 U1 O8 Re2 -121.9(13) . . . . ?
O16 U1 O8 Re2 -173.8(11) . . . . ?
N1 U1 O8 Re2 -43.2(12) . . . . ?
C1 P1 O1 U1 -170(3) . . . . ?
C13 P1 O1 U1 -52(4) . . . . ?
C7 P1 O1 U1 68(3) . . . . ?
O3 U1 O1 P1 -153(3) . . . . ?
O2 U1 O1 P1 2(3) . . . . ?
O4 U1 O1 P1 98(3) . . . . ?
O12 U1 O1 P1 -97(3) . . . . ?
O16 U1 O1 P1 -73(3) . . . . ?
O8 U1 O1 P1 56(4) . . . . ?
N1 U1 O1 P1 149(3) . . . . ?
O3 U1 N1 C55 -152(4) . . . . ?
O2 U1 N1 C55 33(4) . . . . ?
O4 U1 N1 C55 -38(4) . . . . ?
O1 U1 N1 C55 -91(4) . . . . ?
O12 U1 N1 C55 118(4) . . . . ?
O16 U1 N1 C55 159(4) . . . . ?
O8 U1 N1 C55 41(4) . . . . ?
O15 Re3 O12 U1 172.3(12) . . . . ?
O14 Re3 O12 U1 53.4(13) . . . . ?
O13 Re3 O12 U1 -65.6(13) . . . . ?
O3 U1 O12 Re3 -107.0(12) . . . . ?
O2 U1 O12 Re3 104.6(12) . . . . ?
O4 U1 O12 Re3 -1.8(15) . . . . ?
O1 U1 O12 Re3 -160.9(9) . . . . ?
O16 U1 O12 Re3 174.3(13) . . . . ?
O8 U1 O12 Re3 37.8(11) . . . . ?
N1 U1 O12 Re3 -35.2(11) . . . . ?
O16 Re4B O17 Re4A 75.5(6) . . . . ?
O19B Re4B O17 Re4A -168.2(9) . . . . ?
O18 Re4B O17 Re4A -56.5(5) . . . . ?
O18 Re4A O17 Re4B 78.3(6) . . . . ?
O19A Re4A O17 Re4B -163.5(5) . . . . ?
O16 Re4A O17 Re4B -48.6(5) . . . . ?
C43 P3 O3 U1 -103(3) . . . . ?
C37 P3 O3 U1 19(3) . . . . ?
C49 P3 O3 U1 139(2) . . . . ?
O2 U1 O3 P3 -171(2) . . . . ?
O4 U1 O3 P3 -46(3) . . . . ?
O1 U1 O3 P3 -115(3) . . . . ?
O12 U1 O3 P3 90(3) . . . . ?
O16 U1 O3 P3 162(3) . . . . ?
O8 U1 O3 P3 35(3) . . . . ?
N1 U1 O3 P3 16(2) . . . . ?
O5 Re1 O4 U1 162(2) . . . . ?
O7 Re1 O4 U1 39(3) . . . . ?
O6 Re1 O4 U1 -79(3) . . . . ?
O3 U1 O4 Re1 43(3) . . . . ?
O2 U1 O4 Re1 -162(3) . . . . ?
O1 U1 O4 Re1 115(3) . . . . ?
O12 U1 O4 Re1 -54(3) . . . . ?
O16 U1 O4 Re1 134(2) . . . . ?
O8 U1 O4 Re1 -93(3) . . . . ?
N1 U1 O4 Re1 -20(3) . . . . ?
C19 P2 O2 U1 -179.0(14) . . . . ?
C31 P2 O2 U1 -60.6(16) . . . . ?
C25 P2 O2 U1 62.3(16) . . . . ?
O3 U1 O2 P2 -152.3(13) . . . . ?
O4 U1 O2 P2 80.9(15) . . . . ?
O1 U1 O2 P2 153.5(15) . . . . ?
O12 U1 O2 P2 -57.4(15) . . . . ?
O16 U1 O2 P2 -125.0(15) . . . . ?
O8 U1 O2 P2 9.8(14) . . . . ?
N1 U1 O2 P2 18.5(18) . . . . ?
O17 Re4A O18 Re4B -54.2(5) . . . . ?
O19A Re4A O18 Re4B -166.8(5) . . . . ?
O16 Re4A O18 Re4B 68.7(4) . . . . ?
O17 Re4B O18 Re4A 77.7(7) . . . . ?
O16 Re4B O18 Re4A -65.9(4) . . . . ?
O19B Re4B O18 Re4A 177.8(9) . . . . ?
O1 P1 C13 C18 -127.6(10) . . . . ?
C1 P1 C13 C18 -6.6(12) . . . . ?
C7 P1 C13 C18 111.1(11) . . . . ?
O1 P1 C13 C14 54.4(12) . . . . ?
C1 P1 C13 C14 175.3(10) . . . . ?
C7 P1 C13 C14 -66.9(11) . . . . ?
O3 P3 C49 C54 -116.2(11) . . . . ?
C43 P3 C49 C54 123.5(11) . . . . ?
C37 P3 C49 C54 3.7(13) . . . . ?
O3 P3 C49 C50 62.4(12) . . . . ?
C43 P3 C49 C50 -57.9(12) . . . . ?
C37 P3 C49 C50 -177.7(10) . . . . ?
C23 C24 C19 C20 1.0(19) . . . . ?
C23 C24 C19 P2 179.2(11) . . . . ?
O2 P2 C19 C24 -29.3(12) . . . . ?
C31 P2 C19 C24 -149.7(11) . . . . ?
C25 P2 C19 C24 92.5(12) . . . . ?
O2 P2 C19 C20 148.8(10) . . . . ?
C31 P2 C19 C20 28.4(12) . . . . ?
C25 P2 C19 C20 -89.4(11) . . . . ?
C3 C4 C5 C6 -4(2) . . . . ?
C25 C30 C29 C28 2(2) . . . . ?
O3 P3 C37 C38 -126.0(11) . . . . ?
C43 P3 C37 C38 -5.1(13) . . . . ?
C49 P3 C37 C38 111.8(11) . . . . ?
O3 P3 C37 C42 49.0(11) . . . . ?
C43 P3 C37 C42 170.0(10) . . . . ?
C49 P3 C37 C42 -73.2(11) . . . . ?
C33 C32 C31 C36 -4(2) . . . . ?
C33 C32 C31 P2 174.1(11) . . . . ?
O2 P2 C31 C32 155.2(11) . . . . ?
C19 P2 C31 C32 -86.2(12) . . . . ?
C25 P2 C31 C32 30.4(13) . . . . ?
O2 P2 C31 C36 -27.0(13) . . . . ?
C19 P2 C31 C36 91.6(12) . . . . ?
C25 P2 C31 C36 -151.8(11) . . . . ?
C3 C2 C1 C6 3(2) . . . . ?
C3 C2 C1 P1 -174.6(11) . . . . ?
O1 P1 C1 C6 51.6(12) . . . . ?
C13 P1 C1 C6 -70.1(12) . . . . ?
C7 P1 C1 C6 173.0(11) . . . . ?
O1 P1 C1 C2 -131.3(10) . . . . ?
C13 P1 C1 C2 107.1(11) . . . . ?
C7 P1 C1 C2 -9.8(12) . . . . ?
C2 C1 C6 C5 -3(2) . . . . ?
P1 C1 C6 C5 174.4(11) . . . . ?
C4 C5 C6 C1 3(2) . . . . ?
O1 P1 C7 C8 -134.2(11) . . . . ?
C1 P1 C7 C8 103.7(12) . . . . ?
C13 P1 C7 C8 -11.6(13) . . . . ?
O1 P1 C7 C12 46.4(12) . . . . ?
C1 P1 C7 C12 -75.6(12) . . . . ?
C13 P1 C7 C12 169.0(11) . . . . ?
C24 C19 C20 C21 -0.2(19) . . . . ?
P2 C19 C20 C21 -178.4(10) . . . . ?
C45 C44 C43 C48 -13(3) . . . . ?
C45 C44 C43 P3 177.9(14) . . . . ?
O3 P3 C43 C44 -145.9(13) . . . . ?
C37 P3 C43 C44 94.2(15) . . . . ?
C49 P3 C43 C44 -24.4(16) . . . . ?
O3 P3 C43 C48 45(2) . . . . ?
C37 P3 C43 C48 -75(2) . . . . ?
C49 P3 C43 C48 167(2) . . . . ?
C18 C13 C14 C15 -3(2) . . . . ?
P1 C13 C14 C15 175.0(12) . . . . ?
C25 C26 C27 C28 1(2) . . . . ?
C50 C51 C52 C53 1(2) . . . . ?
C5 C4 C3 C2 4(3) . . . . ?
C1 C2 C3 C4 -3(2) . . . . ?
C19 C24 C23 C22 -3(3) . . . . ?
C40 C41 C42 C37 2(2) . . . . ?
C38 C37 C42 C41 -0.2(19) . . . . ?
P3 C37 C42 C41 -175.5(11) . . . . ?
C24 C23 C22 C21 4(3) . . . . ?
C8 C7 C12 C11 0(2) . . . . ?
P1 C7 C12 C11 178.9(14) . . . . ?
C10 C11 C12 C7 -1(3) . . . . ?
U1 N1 C55 C56 47(97) . . . . ?
C13 C14 C15 C16 4(2) . . . . ?
C32 C31 C36 C35 3(2) . . . . ?
P2 C31 C36 C35 -174.6(10) . . . . ?
C50 C49 C54 C53 -1(2) . . . . ?
P3 C49 C54 C53 177.4(11) . . . . ?
C42 C41 C40 C39 -3(3) . . . . ?
C10 C9 C8 C7 2(2) . . . . ?
C12 C7 C8 C9 0(2) . . . . ?
P1 C7 C8 C9 -179.2(11) . . . . ?
C42 C37 C38 C39 -0.1(19) . . . . ?
P3 C37 C38 C39 175.0(10) . . . . ?
C14 C15 C16 C17 -1(2) . . . . ?
C8 C9 C10 C11 -4(3) . . . . ?
C12 C11 C10 C9 3(3) . . . . ?
C30 C29 C28 C27 -1(2) . . . . ?
C26 C27 C28 C29 0(2) . . . . ?
C14 C13 C18 C17 -0.6(19) . . . . ?
P1 C13 C18 C17 -178.6(10) . . . . ?
C13 C18 C17 C16 3.6(19) . . . . ?
C15 C16 C17 C18 -3(2) . . . . ?
C27 C26 C25 C30 -0.1(19) . . . . ?
C27 C26 C25 P2 -178.7(10) . . . . ?
C29 C30 C25 C26 -1.3(19) . . . . ?
C29 C30 C25 P2 177.3(10) . . . . ?
O2 P2 C25 C26 -36.0(12) . . . . ?
C19 P2 C25 C26 -155.1(10) . . . . ?
C31 P2 C25 C26 88.0(11) . . . . ?
O2 P2 C25 C30 145.4(10) . . . . ?
C19 P2 C25 C30 26.3(12) . . . . ?
C31 P2 C25 C30 -90.6(11) . . . . ?
C43 C44 C45 C46 7(4) . . . . ?
C31 C32 C33 C34 2(2) . . . . ?
C35 C34 C33 C32 0(2) . . . . ?
C41 C40 C39 C38 3(2) . . . . ?
C37 C38 C39 C40 -1(2) . . . . ?
C23 C22 C21 C20 -3(3) . . . . ?
C19 C20 C21 C22 1(2) . . . . ?
C51 C52 C53 C54 0(2) . . . . ?
C49 C54 C53 C52 0(2) . . . . ?
C52 C51 C50 C49 -2(2) . . . . ?
C54 C49 C50 C51 2(2) . . . . ?
P3 C49 C50 C51 -176.5(11) . . . . ?
C31 C36 C35 C34 -1(2) . . . . ?
C33 C34 C35 C36 -1(2) . . . . ?
C44 C45 C46 C47 -2(6) . . . . ?
C45 C46 C47 C48 6(9) . . . . ?
C46 C47 C48 C43 -13(9) . . . . ?
C44 C43 C48 C47 16(6) . . . . ?
P3 C43 C48 C47 -175(4) . . . . ?
